data_1531460
loop_
_publ_author_name
'Gulay, L.D.'
'Parasyuk, O.V.'
'Olekseyuk, I.D.'

_publ_section_title
;
 Crystal structures of the Cu6 Hg0.973 Si S5.973 and Ag6 Hg0.897 Si S5.897
 compounds
;
_journal_name_full 'Journal of Alloys Compd.'
_journal_page_first 111
_journal_page_last 114
_journal_volume 335
_journal_year 2002
_chemical_formula_sum 'Cu6 Hg0.973 S5.973 Si'
_chemical_name_systematic 'Cu6 Hg0.973 Si S5.973'
_space_group_IT_number 198
_symmetry_space_group_name_Hall 'P 2ac 2ab 3'
_symmetry_space_group_name_H-M 'P 21 3'
_cell_angle_alpha 90
_cell_angle_beta 90
_cell_angle_gamma 90
_cell_formula_units_Z 4
_cell_length_a 9.8938
_cell_length_b 9.8938
_cell_length_c 9.8938
_cell_volume 968.477
_citation_journal_id_ASTM JALCEU
_cod_data_source_file Gulay_JALCEU_2002_411.cif
_cod_data_source_block Cu6Hg0.973S5.973Si1
_cod_original_cell_volume 968.4771
_cod_original_formula_sum 'Cu6 Hg0.973 S5.973 Si1'
_cod_database_code 1531460

loop_
_symmetry_equiv_pos_as_xyz
x,y,z
-x+1/2,-y,z+1/2
x+1/2,-y+1/2,-z
-x,y+1/2,-z+1/2
z,x,y
-z+1/2,-x,y+1/2
z+1/2,-x+1/2,-y
-z,x+1/2,-y+1/2
y,z,x
y+1/2,-z+1/2,-x
-y,z+1/2,-x+1/2
-y+1/2,-z,x+1/2

loop_
_atom_site_label
_atom_site_type_symbol
_atom_site_fract_x
_atom_site_fract_y
_atom_site_fract_z
_atom_site_occupancy
_atom_site_U_iso_or_equiv
S4 S-2 0.3817 0.1214 0.37 1 0.0
S2 S-2 0.124 0.124 0.124 1 0.0
Hg1 Hg+2 0.626 0.626 0.626 0.973 0.0
S3 S-2 0.762 0.762 0.762 0.973 0.0
S1 S-2 0.4878 0.4878 0.4878 1 0.0
Cu1 Cu+1 0.2557 0.4865 0.7555 1 0.0
Si1 Si+4 0.9952 0.9952 0.9952 1 0.0
Cu2 Cu+1 0.6616 0.1692 0.9988 1 0.0
